data_2201435
loop_
_publ_author_name
'Sethuraman, Velusamy'
'Stanley, Nithianantham'
'Thomas Muthiah, Packianathan'
'Karunakaran, Chandran'

_publ_section_title
;
 Supramolecular self-assembly <i>via</i> inter-ligands hydrogen bonds
 in [Cu(H~2~O)~2~(NO~3~)~2~(tb)] (tb is thiabendazole)
;
_journal_issue 8
_journal_name_full 'Acta Crystallographica Section E'
_journal_page_first m392
_journal_page_last m395
_journal_paper_doi 10.1107/S1600536802011054
_journal_volume 58
_journal_year 2002
_chemical_formula_iupac '[Cu (N O3)2 (C10 H7 N3 S) (H2 O)2]'
_chemical_formula_moiety 'C10 H11 Cu N5 O8 S'
_chemical_formula_sum 'C10 H11 Cu N5 O8 S'
_chemical_formula_weight 424.86
_chemical_name_common diaquadinitratothiabendazolecopper(II)
_chemical_name_systematic ?
_space_group_IT_number 14
_symmetry_cell_setting monoclinic
_symmetry_space_group_name_Hall '-P 2yn'
_symmetry_space_group_name_H-M 'P 1 21/n 1'
_atom_sites_solution_hydrogens geom
_atom_sites_solution_primary direct
_atom_sites_solution_secondary difmap
_cell_angle_alpha 90
_cell_angle_beta 109.51(3)
_cell_angle_gamma 90
_cell_formula_units_Z 4
_cell_length_a 7.580(4)
_cell_length_b 20.065(5)
_cell_length_c 10.606(2)
_cell_measurement_reflns_used 25
_cell_measurement_temperature 293(2)
_cell_measurement_theta_max 15
_cell_measurement_theta_min 10
_cell_volume 1520.5(10)
_computing_cell_refinement 'CAD-4 Software'
_computing_data_collection 'CAD-4 Software (Enraf-Nonius, 1989)'
_computing_data_reduction 'MolEN (Fair, 1990)'
_computing_molecular_graphics 'ORTEPII (Johnson, 1976)'
_computing_publication_material 'PLATON (Spek, 1997)'
_computing_structure_refinement 'SHELXS97 (Sheldrick, 1997)'
_computing_structure_solution 'SHELXS97 (Sheldrick, 1997)'
_diffrn_ambient_temperature 293(2)
_diffrn_measured_fraction_theta_full 1.000
_diffrn_measured_fraction_theta_max 1.000
_diffrn_measurement_device_type 'Enraf-Nonius CAD-4'
_diffrn_measurement_method \w--2\q
_diffrn_radiation_monochromator graphite
_diffrn_radiation_source 'fine-focus sealed tube'
_diffrn_radiation_type MoK\a
_diffrn_radiation_wavelength 0.71073
_diffrn_reflns_av_R_equivalents 0.0196
_diffrn_reflns_av_sigmaI/netI 0.0316
_diffrn_reflns_limit_h_max 9
_diffrn_reflns_limit_h_min 0
_diffrn_reflns_limit_k_max 23
_diffrn_reflns_limit_k_min 0
_diffrn_reflns_limit_l_max 11
_diffrn_reflns_limit_l_min -12
_diffrn_reflns_number 2857
_diffrn_reflns_reduction_process
;
 ?
;
_diffrn_reflns_theta_full 24.96
_diffrn_reflns_theta_max 24.96
_diffrn_reflns_theta_min 2.03
_diffrn_standards_decay_% 0
_diffrn_standards_interval_time 60
_diffrn_standards_number 2
_exptl_absorpt_coefficient_mu 1.629
_exptl_absorpt_correction_T_max 0.99
_exptl_absorpt_correction_T_min 0.89
_exptl_absorpt_correction_type '\y scan'
_exptl_absorpt_process_details '(North et al., 1968)'
_exptl_crystal_colour green
_exptl_crystal_density_diffrn 1.856
_exptl_crystal_density_method 'Not Measured'
_exptl_crystal_description plate
_exptl_crystal_F_000 860
_exptl_crystal_size_max 0.3
_exptl_crystal_size_mid 0.3
_exptl_crystal_size_min 0.2
_refine_diff_density_max 0.349
_refine_diff_density_min -0.256
_refine_ls_extinction_coef 0.0008(4)
_refine_ls_extinction_method SHELXL97
_refine_ls_goodness_of_fit_ref 1.097
_refine_ls_hydrogen_treatment refall
_refine_ls_matrix_type full
_refine_ls_number_parameters 271
_refine_ls_number_reflns 2649
_refine_ls_number_restraints 0
_refine_ls_restrained_S_all 1.097
_refine_ls_R_factor_all 0.0511
_refine_ls_R_factor_gt 0.0294
_refine_ls_shift/su_max 0.001
_refine_ls_shift/su_mean 0.000
_refine_ls_structure_factor_coef Fsqd
_refine_ls_weighting_details 'calc w = 1/[\s^2^(Fo^2^)+(0.0263P)^2^+1.6719P] where P = (Fo^2^+2Fc^2^)/3'
_refine_ls_weighting_scheme calc
_refine_ls_wR_factor_gt 0.0691
_refine_ls_wR_factor_ref 0.0769
_reflns_number_gt 2057
_reflns_number_total 2649
_reflns_threshold_expression I>2\s(I)
_cod_data_source_file cv6120.cif
_cod_data_source_block I
_cod_depositor_comments
;
The following automatic conversions were performed:

'_refine_ls_weighting_scheme' value 'calc ' changed to 'calc'
according to /home/saulius/struct/CIF-dictionaries/cif_core.dic
dictionary named 'cif_core.dic' version 2.4.1 from 2010-06-29.

Automatic conversion script
Id: cif_fix_values 1715 2011-07-08 13:25:40Z adriana 
;
_cod_original_cell_volume 1520.4(10)
_cod_original_sg_symbol_H-M 'P 21/n'
_cod_database_code 2201435
_cod_database_fobs_code 2201435

loop_
_symmetry_equiv_pos_as_xyz
x,y,z
1/2-x,1/2+y,1/2-z
-x,-y,-z
1/2+x,1/2-y,1/2+z

loop_
_atom_site_aniso_label
_atom_site_aniso_U_11
_atom_site_aniso_U_22
_atom_site_aniso_U_33
_atom_site_aniso_U_12
_atom_site_aniso_U_13
_atom_site_aniso_U_23
Cu1 0.0398(2) 0.0255(2) 0.0259(2) -0.0024(2) 0.0126(2) -0.0043(2)
S12 0.0596(6) 0.0438(5) 0.0255(4) 0.0027(4) 0.0151(4) 0.0007(4)
O1 0.0405(17) 0.0424(15) 0.0330(14) -0.0031(14) 0.0143(13) -0.0096(11)
O2 0.0324(16) 0.0302(13) 0.0365(14) 0.0025(11) 0.0076(12) 0.0062(11)
O4A 0.0557(18) 0.0588(19) 0.0653(19) 0.0211(15) -0.0117(15) -0.0047(15)
O4B 0.0396(14) 0.0441(14) 0.0347(13) 0.0069(11) 0.0022(11) -0.0143(11)
O4C 0.0432(15) 0.0455(15) 0.0423(14) -0.0011(12) 0.0106(12) -0.0207(12)
O5A 0.0372(14) 0.079(2) 0.0419(14) 0.0059(13) 0.0206(12) -0.0038(13)
O5B 0.0360(16) 0.085(2) 0.0636(18) 0.0198(15) 0.0219(14) 0.0257(16)
O5C 0.0576(19) 0.108(3) 0.0430(16) 0.0225(18) 0.0241(14) 0.0014(16)
N1 0.0345(15) 0.0261(14) 0.0249(13) -0.0010(11) 0.0092(12) -0.0027(10)
N3 0.0414(17) 0.0262(15) 0.0288(14) -0.0030(12) 0.0098(13) -0.0064(12)
N4 0.0322(16) 0.0344(16) 0.0325(15) -0.0004(12) 0.0043(13) -0.0017(12)
N5 0.0386(18) 0.0383(16) 0.0458(18) -0.0009(14) 0.0214(15) 0.0018(14)
N14 0.0388(16) 0.0276(14) 0.0263(14) 0.0002(12) 0.0120(12) -0.0009(11)
C2 0.0317(18) 0.0258(16) 0.0251(15) 0.0015(13) 0.0070(14) -0.0027(12)
C4 0.046(2) 0.0318(19) 0.047(2) -0.0039(16) 0.0172(18) 0.0019(16)
C5 0.055(2) 0.041(2) 0.048(2) -0.0033(18) 0.0251(19) 0.0111(18)
C6 0.057(3) 0.059(3) 0.032(2) -0.001(2) 0.0226(19) 0.0066(18)
C7 0.051(2) 0.041(2) 0.0285(17) -0.0036(17) 0.0178(16) -0.0048(15)
C8 0.0304(17) 0.0296(17) 0.0299(16) -0.0006(14) 0.0110(14) 0.0008(13)
C9 0.0291(18) 0.0320(17) 0.0324(17) 0.0004(14) 0.0097(14) -0.0016(14)
C10 0.0332(18) 0.0272(16) 0.0278(16) 0.0022(14) 0.0097(14) -0.0030(13)
C11 0.047(2) 0.0349(19) 0.0271(17) 0.0013(16) 0.0104(15) -0.0040(15)
C13 0.047(2) 0.0327(19) 0.0358(18) -0.0010(17) 0.0176(16) -0.0005(16)

loop_
_atom_site_label
_atom_site_fract_x
_atom_site_fract_y
_atom_site_fract_z
_atom_site_U_iso_or_equiv
_atom_site_thermal_displace_type
_atom_site_calc_flag
_atom_site_refinement_flags
_atom_site_occupancy
_atom_site_type_symbol
Cu1 0.12303(6) 0.34522(2) 0.40545(4) 0.03000(10) Uani . . 1.000 Cu
S12 0.22328(14) 0.39105(5) 0.84313(8) 0.0427(3) Uani . . 1.000 S
O1 0.1192(5) 0.32379(14) 0.2246(3) 0.0381(9) Uani . . 1.000 O
O2 0.0144(4) 0.25740(12) 0.4247(3) 0.0340(8) Uani . . 1.000 O
O4A -0.4458(4) 0.39494(14) 0.1393(3) 0.0679(11) Uani . . 1.000 O
O4B -0.2041(3) 0.37774(12) 0.3127(2) 0.0420(8) Uani . . 1.000 O
O4C -0.2653(3) 0.31208(12) 0.1416(2) 0.0446(8) Uani . . 1.000 O
O5A 0.4214(3) 0.28082(14) 0.4971(2) 0.0508(9) Uani . . 1.000 O
O5B 0.6912(4) 0.25019(15) 0.4934(3) 0.0602(10) Uani . . 1.000 O
O5C 0.4724(4) 0.27265(17) 0.3096(3) 0.0677(13) Uani . . 1.000 O
N1 0.2067(4) 0.43931(12) 0.3953(2) 0.0287(8) Uani . . 1.000 N
N3 0.2756(4) 0.53739(14) 0.4974(3) 0.0326(9) Uani . . 1.000 N
N4 -0.3087(4) 0.36156(13) 0.1961(3) 0.0347(9) Uani . . 1.000 N
N5 0.5286(4) 0.26820(14) 0.4331(3) 0.0391(10) Uani . . 1.000 N
N14 0.1614(4) 0.37313(13) 0.5956(2) 0.0306(8) Uani . . 1.000 N
C2 0.2364(4) 0.47293(15) 0.5080(3) 0.0282(9) Uani . . 1.000 C
C4 0.2924(5) 0.60482(18) 0.2995(4) 0.0412(11) Uani . . 1.000 C
C5 0.2721(6) 0.5977(2) 0.1663(4) 0.0460(12) Uani . . 1.000 C
C6 0.2313(6) 0.5361(2) 0.1028(4) 0.0474(16) Uani . . 1.000 C
C7 0.2072(5) 0.47919(19) 0.1679(3) 0.0390(11) Uani . . 1.000 C
C8 0.2256(4) 0.48586(15) 0.3030(3) 0.0297(10) Uani . . 1.000 C
C9 0.2685(4) 0.54799(16) 0.3663(3) 0.0313(10) Uani . . 1.000 C
C10 0.2220(4) 0.43802(15) 0.6237(3) 0.0295(10) Uani . . 1.000 C
C11 0.2620(5) 0.45627(18) 0.7527(3) 0.0368(11) Uani . . 1.000 C
C13 0.1551(5) 0.34309(19) 0.7031(3) 0.0376(11) Uani . . 1.000 C
H1A 0.208(7) 0.308(2) 0.230(5) 0.061(17) Uiso . . 1.000 H
H1B 0.037(8) 0.307(3) 0.185(5) 0.09(2) Uiso . . 1.000 H
H2A 0.061(5) 0.2372(17) 0.481(3) 0.020(10) Uiso . . 1.000 H
H2B -0.094(6) 0.259(2) 0.425(4) 0.053(14) Uiso . . 1.000 H
H3 0.291(5) 0.5637(18) 0.554(3) 0.036(10) Uiso . . 1.000 H
H4 0.321(5) 0.6457(17) 0.337(3) 0.036(10) Uiso . . 1.000 H
H5 0.287(6) 0.634(2) 0.122(4) 0.069(14) Uiso . . 1.000 H
H6 0.230(5) 0.5350(19) 0.022(4) 0.054(12) Uiso . . 1.000 H
H7 0.183(5) 0.4374(19) 0.130(4) 0.045(10) Uiso . . 1.000 H
H11 0.305(5) 0.4950(17) 0.794(3) 0.035(9) Uiso . . 1.000 H
H13 0.121(5) 0.3000(19) 0.704(4) 0.047(11) Uiso . . 1.000 H

loop_
_atom_type_symbol
_atom_type_description
_atom_type_scat_dispersion_real
_atom_type_scat_dispersion_imag
_atom_type_scat_source
S S 0.1246 0.1234 'International Tables Vol C Tables 4.2.6.8 and 6.1.1.4'
O O 0.0106 0.0060 'International Tables Vol C Tables 4.2.6.8 and 6.1.1.4'
N N 0.0061 0.0033 'International Tables Vol C Tables 4.2.6.8 and 6.1.1.4'
Cu Cu 0.3201 1.2651 'International Tables Vol C Tables 4.2.6.8 and 6.1.1.4'
H H 0.0000 0.0000 'International Tables Vol C Tables 4.2.6.8 and 6.1.1.4'
C C 0.0033 0.0016 'International Tables Vol C Tables 4.2.6.8 and 6.1.1.4'

loop_
_geom_angle_atom_site_label_1
_geom_angle_atom_site_label_2
_geom_angle_atom_site_label_3
_geom_angle
_geom_angle_publ_flag
O1 Cu1 O2 92.00(13) yes
O1 Cu1 O4B 89.03(12) yes
O1 Cu1 O5A 89.02(12) yes
O1 Cu1 N1 93.19(11) yes
O1 Cu1 N14 172.14(14) yes
O2 Cu1 O4B 82.98(11) yes
O2 Cu1 O5A 81.59(11) yes
O2 Cu1 N1 172.25(13) yes
O2 Cu1 N14 94.01(12) yes
O4B Cu1 O5A 164.37(9) yes
O4B Cu1 N1 91.36(11) yes
O4B Cu1 N14 96.72(10) yes
O5A Cu1 N1 104.24(11) yes
O5A Cu1 N14 86.86(10) yes
N1 Cu1 N14 81.36(10) yes
C11 S12 C13 90.13(17) yes
Cu1 O4B N4 123.1(2) yes
Cu1 O5A N5 124.22(19) yes
Cu1 O1 H1A 108(4) no
Cu1 O1 H1B 114(5) no
H1A O1 H1B 116(6) no
Cu1 O2 H2A 119(3) no
Cu1 O2 H2B 115(3) no
H2A O2 H2B 104(4) no
Cu1 N1 C2 113.1(2) yes
Cu1 N1 C8 140.94(19) yes
C2 N1 C8 105.4(2) yes
C2 N3 C9 107.2(3) yes
O4A N4 O4C 121.6(3) yes
O4B N4 O4C 118.7(3) yes
O4A N4 O4B 119.7(3) yes
O5A N5 O5C 120.3(3) yes
O5A N5 O5B 119.7(3) yes
O5B N5 O5C 119.9(3) yes
Cu1 N14 C13 135.2(2) yes
Cu1 N14 C10 113.84(19) yes
C10 N14 C13 110.7(3) yes
C2 N3 H3 125(2) no
C9 N3 H3 128(2) no
N1 C2 C10 118.7(3) yes
N3 C2 C10 128.3(3) yes
N1 C2 N3 113.0(3) yes
C5 C4 C9 116.8(3) no
C4 C5 C6 121.3(4) no
C5 C6 C7 122.6(4) no
C6 C7 C8 116.7(3) no
N1 C8 C7 131.0(3) yes
N1 C8 C9 108.7(3) yes
C7 C8 C9 120.2(3) no
N3 C9 C8 105.6(3) yes
C4 C9 C8 122.4(3) no
N3 C9 C4 132.0(3) yes
N14 C10 C2 112.8(3) yes
N14 C10 C11 114.9(3) yes
C2 C10 C11 132.3(3) no
S12 C11 C10 109.8(3) yes
S12 C13 N14 114.4(3) yes
C5 C4 H4 118(2) no
C9 C4 H4 125(2) no
C4 C5 H5 118(3) no
C6 C5 H5 121(3) no
C5 C6 H6 116(3) no
C7 C6 H6 121(3) no
C6 C7 H7 125(3) no
C8 C7 H7 118(3) no
S12 C11 H11 119(2) no
C10 C11 H11 131(2) no
S12 C13 H13 123(3) no
N14 C13 H13 123(3) no

loop_
_geom_bond_atom_site_label_1
_geom_bond_atom_site_label_2
_geom_bond_site_symmetry_1
_geom_bond_site_symmetry_2
_geom_bond_distance
_geom_bond_publ_flag
Cu1 O1 . . 1.956(3) yes
Cu1 O2 . . 1.984(3) yes
Cu1 O4B . . 2.432(3) yes
Cu1 O5A . . 2.502(3) yes
Cu1 N1 . . 2.006(3) yes
Cu1 N14 . . 2.018(2) yes
S12 C11 . . 1.705(4) yes
S12 C13 . . 1.699(4) yes
O4A N4 . . 1.214(4) yes
O4B N4 . . 1.268(4) yes
O4C N4 . . 1.247(4) yes
O5A N5 . . 1.246(4) yes
O5B N5 . . 1.238(4) yes
O5C N5 . . 1.238(4) yes
O1 H1B . . 0.71(6) no
O1 H1A . . 0.73(5) no
O2 H2B . . 0.82(5) no
O2 H2A . . 0.71(3) no
N1 C8 . . 1.395(4) yes
N1 C2 . . 1.325(4) yes
N3 C9 . . 1.390(4) yes
N3 C2 . . 1.340(4) yes
N14 C13 . . 1.305(4) yes
N14 C10 . . 1.380(4) yes
N3 H3 . . 0.78(3) no
C2 C10 . . 1.448(4) no
C4 C9 . . 1.386(5) no
C4 C5 . . 1.376(6) no
C5 C6 . . 1.392(6) no
C6 C7 . . 1.378(6) no
C7 C8 . . 1.399(4) no
C8 C9 . . 1.402(4) no
C10 C11 . . 1.349(4) no
C4 H4 . . 0.91(3) no
C5 H5 . . 0.89(4) no
C6 H6 . . 0.85(4) no
C7 H7 . . 0.92(4) no
C11 H11 . . 0.90(3) no
C13 H13 . . 0.90(4) no

loop_
_geom_contact_atom_site_label_1
_geom_contact_atom_site_label_2
_geom_contact_distance
_geom_contact_site_symmetry_2
_geom_contact_publ_flag
Cu1 O4C 3.382(3) . no
Cu1 O5C 3.459(4) . no
Cu1 N3 4.050(4) . no
Cu1 O4C 3.941(3) 4_555 no
Cu1 H7 3.61(4) . no
S12 O4A 3.302(4) 1_656 no
S12 C4 3.691(5) 3_566 no
S12 O5B 3.300(4) 4_455 no
O1 O4C 2.759(5) . no
O1 O5C 2.724(5) . no
O1 C7 3.286(5) . no
O1 O5A 3.172(4) 4_454 no
O1 O5B 3.067(5) 4_454 no
O2 O4C 3.235(4) . no
O2 O5B 2.783(5) 1_455 no
O2 O4C 2.731(4) 4_555 no
O4A O5C 3.227(5) 1_455 no
O4A S12 3.302(4) 1_454 no
O4A C11 3.332(5) 3_566 no
O4A C7 3.225(5) 1_455 no
O4B O5C 3.226(4) 1_455 no
O4B C11 3.400(5) 3_566 no
O4B N3 2.825(4) 3_566 no
O4C O1 2.759(5) . no
O4C O5A 3.045(4) 4_454 no
O4C Cu1 3.382(3) . no
O4C Cu1 3.941(3) 4_454 no
O4C O2 2.731(4) 4_454 no
O4C O5C 3.181(4) 1_455 no
O4C C13 3.278(5) 4_454 no
O4C O2 3.235(4) . no
O5A O4C 3.045(4) 4_555 no
O5A C4 3.391(5) 3_666 no
O5A O1 3.172(4) 4_555 no
O5B S12 3.300(4) 4_554 no
O5B O1 3.067(5) 4_555 no
O5B O2 2.783(5) 1_655 no
O5C O1 2.724(5) . no
O5C C13 3.104(5) 4_554 no
O5C O4C 3.181(4) 1_655 no
O5C O4B 3.226(4) 1_655 no
O5C N4 2.953(5) 1_655 no
O5C Cu1 3.459(4) . no
O5C O4A 3.227(5) 1_655 no
O1 H7 2.60(4) . no
O4A H7 2.91(4) 1_455 no
O4A H11 2.45(3) 3_566 no
O4B H3 2.11(3) 3_566 no
O4B H11 2.79(3) 3_566 no
O4C H1B 2.18(6) . no
O4C H13 2.57(4) 4_454 no
O4C H2A 2.03(3) 4_454 no
O5A H1B 2.58(6) 4_555 no
O5A H4 2.61(3) 3_666 no
O5B H1B 2.90(6) 4_555 no
O5B H4 2.78(3) 3_666 no
O5B H2B 2.00(5) 1_655 no
O5B H1A 2.73(5) 4_555 no
O5B H2A 2.86(4) 1_655 no
O5C H1A 2.03(5) . no
O5C H13 2.34(4) 4_554 no
N3 Cu1 4.050(4) . no
N3 O4B 2.825(4) 3_566 no
N4 O5C 2.953(5) 1_455 no
N4 H1B 2.88(6) . no
N4 H11 2.88(3) 3_566 no
N4 H2A 2.93(3) 4_454 no
N5 H1A 2.77(5) . no
N5 H2B 2.90(5) 1_655 no
N5 H4 2.89(3) 3_666 no
C2 C9 3.563(5) 3_666 no
C4 S12 3.691(5) 3_566 no
C4 O5A 3.391(5) 3_666 no
C4 C10 3.598(5) 3_666 no
C4 C13 3.541(6) 3_566 no
C5 C11 3.515(6) 3_666 no
C7 O1 3.286(5) . no
C7 O4A 3.225(5) 1_655 no
C9 C2 3.563(5) 3_666 no
C10 C4 3.598(5) 3_666 no
C11 C5 3.515(6) 3_666 no
C11 O4A 3.332(5) 3_566 no
C11 O4B 3.400(5) 3_566 no
C13 O5C 3.104(5) 4_455 no
C13 C4 3.541(6) 3_566 no
C13 O4C 3.278(5) 4_555 no
C11 H3 3.07(3) . no
C13 H2A 3.07(3) . no
H1A O5C 2.03(5) . no
H1A N5 2.77(5) . no
H1A O5B 2.73(5) 4_454 no
H1B O4C 2.18(6) . no
H1B N4 2.88(6) . no
H1B O5A 2.58(6) 4_454 no
H1B O5B 2.90(6) 4_454 no
H2A O5B 2.86(4) 1_455 no
H2A C13 3.07(3) . no
H2A H13 2.58(5) . no
H2A O4C 2.03(3) 4_555 no
H2A N4 2.93(3) 4_555 no
H2B O5B 2.00(5) 1_455 no
H2B N5 2.90(5) 1_455 no
H3 C11 3.07(3) . no
H3 O4B 2.11(3) 3_566 no
H4 O5A 2.61(3) 3_666 no
H4 O5B 2.78(3) 3_666 no
H4 N5 2.89(3) 3_666 no
H7 Cu1 3.61(4) . no
H7 O1 2.60(4) . no
H7 O4A 2.91(4) 1_655 no
H11 O4A 2.45(3) 3_566 no
H11 O4B 2.79(3) 3_566 no
H11 N4 2.88(3) 3_566 no
H13 H2A 2.58(5) . no
H13 O4C 2.57(4) 4_555 no
H13 O5C 2.34(4) 4_455 no

loop_
_geom_hbond_atom_site_label_D
_geom_hbond_atom_site_label_H
_geom_hbond_atom_site_label_A
_geom_hbond_site_symmetry_A
_geom_hbond_distance_DH
_geom_hbond_distance_HA
_geom_hbond_distance_DA
_geom_hbond_angle_DHA
_geom_hbond_publ_flag
O1 H1A O5C . 0.73(5) 2.03(5) 2.724(5) 161(5) yes
O1 H1B O4C . 0.71(6) 2.18(6) 2.759(5) 139(6) yes
O1 H1B O5A 4_454 0.71(6) 2.58(6) 3.172(4) 142(6) yes
O2 H2A O4C 4_555 0.71(3) 2.03(3) 2.731(4) 170(4) yes
O2 H2B O5B 1_455 0.82(5) 2.00(5) 2.783(5) 159(4) yes
N3 H3 O4B 3_566 0.78(3) 2.11(3) 2.825(4) 154(4) yes
C11 H11 O4A 3_566 0.90(3) 2.45(3) 3.332(5) 166(3) yes
C13 H13 O4C 4_555 0.90(4) 2.57(4) 3.278(5) 135(3) yes
C13 H13 O5C 4_455 0.90(4) 2.34(4) 3.104(5) 142(3) yes

loop_
_geom_torsion_atom_site_label_1
_geom_torsion_atom_site_label_2
_geom_torsion_atom_site_label_3
_geom_torsion_atom_site_label_4
_geom_torsion
_geom_torsion_publ_flag
O1 Cu1 O4B N4 16.5(2) no
O2 Cu1 O4B N4 -75.7(2) no
N1 Cu1 O4B N4 109.7(2) no
N14 Cu1 O4B N4 -168.9(2) no
O1 Cu1 O5A N5 21.3(3) no
O2 Cu1 O5A N5 113.5(3) no
N1 Cu1 O5A N5 -71.7(3) no
N14 Cu1 O5A N5 -152.0(3) no
O1 Cu1 N1 C2 -177.0(3) no
O4B Cu1 N1 C2 93.9(2) no
O5A Cu1 N1 C2 -87.2(2) no
N14 Cu1 N1 C2 -2.7(2) no
O1 Cu1 N1 C8 13.1(4) no
O4B Cu1 N1 C8 -76.0(4) no
O5A Cu1 N1 C8 102.9(4) no
N14 Cu1 N1 C8 -172.6(4) no
N1 Cu1 N14 C10 -0.1(2) no
O2 Cu1 N14 C13 11.9(4) no
O4B Cu1 N14 C13 95.3(4) no
O5A Cu1 N14 C13 -69.4(4) no
O2 Cu1 N14 C10 -173.9(2) no
O4B Cu1 N14 C10 -90.5(2) no
O5A Cu1 N14 C10 104.8(2) no
N1 Cu1 N14 C13 -174.4(4) no
C11 S12 C13 N14 0.4(3) no
C13 S12 C11 C10 -0.2(3) no
Cu1 O4B N4 O4A -156.4(3) no
Cu1 O4B N4 O4C 22.3(4) no
Cu1 O5A N5 O5B 163.2(2) no
Cu1 O5A N5 O5C -17.9(4) no
Cu1 N1 C8 C9 170.7(3) no
Cu1 N1 C2 N3 -174.3(2) no
C8 N1 C2 N3 -0.8(4) no
C8 N1 C2 C10 178.6(3) no
C2 N1 C8 C7 -179.1(4) no
C2 N1 C8 C9 0.3(4) no
Cu1 N1 C2 C10 5.2(4) no
Cu1 N1 C8 C7 -8.7(6) no
C9 N3 C2 N1 1.0(4) no
C2 N3 C9 C8 -0.8(4) no
C9 N3 C2 C10 -178.3(3) no
C2 N3 C9 C4 178.2(4) no
C10 N14 C13 S12 -0.5(4) no
C13 N14 C10 C11 0.4(4) no
Cu1 N14 C13 S12 173.9(2) no
Cu1 N14 C10 C11 -175.3(3) no
C13 N14 C10 C2 178.4(3) no
Cu1 N14 C10 C2 2.7(4) no
N1 C2 C10 N14 -5.3(4) no
N1 C2 C10 C11 172.2(4) no
N3 C2 C10 N14 174.0(3) no
N3 C2 C10 C11 -8.4(6) no
C5 C4 C9 N3 -178.8(4) no
C9 C4 C5 C6 -0.6(6) no
C5 C4 C9 C8 0.0(6) no
C4 C5 C6 C7 0.6(7) no
C5 C6 C7 C8 0.0(6) no
C6 C7 C8 C9 -0.7(5) no
C6 C7 C8 N1 178.7(4) no
C7 C8 C9 C4 0.7(5) no
N1 C8 C9 N3 0.3(4) no
N1 C8 C9 C4 -178.8(3) no
C7 C8 C9 N3 179.7(3) no
N14 C10 C11 S12 -0.1(4) no
C2 C10 C11 S12 -177.6(3) no
